data_2229726
loop_
_publ_author_name
'Li, Shi-Jie'
'Liu, Juan-Hua'
'Song, Wen-Dong'
'Li, Xiao-Fei'
'Miao, Dong-Liang'

_publ_section_title
;
 2-Ethyl-1<i>H</i>-imidazole-4-carboxylate monohydrate
;
_journal_issue 4
_journal_name_full 'Acta Crystallographica Section E'
_journal_page_first o996
_journal_page_last o997
_journal_paper_doi 10.1107/S1600536811010774
_journal_volume 67
_journal_year 2011
_chemical_formula_iupac 'C7 H10 N2 O5'
_chemical_formula_sum 'C7 H10 N2 O5'
_chemical_formula_weight 202.17
_chemical_name_systematic
;
2-Ethyl-1<i>H</i>-imidazole-4-carboxylate monohydrate
;
_space_group_IT_number 14
_symmetry_cell_setting monoclinic
_symmetry_space_group_name_Hall '-P 2ybc'
_symmetry_space_group_name_H-M 'P 1 21/c 1'
_atom_sites_solution_hydrogens geom
_atom_sites_solution_primary direct
_atom_sites_solution_secondary difmap
_audit_creation_method SHELXL-97
_cell_angle_alpha 90.00
_cell_angle_beta 97.7990(10)
_cell_angle_gamma 90.00
_cell_formula_units_Z 4
_cell_length_a 7.6132(6)
_cell_length_b 14.3779(16)
_cell_length_c 7.9396(8)
_cell_measurement_reflns_used 1702
_cell_measurement_temperature 298(2)
_cell_measurement_theta_max 25.93
_cell_measurement_theta_min 2.449
_cell_volume 861.04(15)
_computing_cell_refinement 'SAINT (Bruker, 2007)'
_computing_data_collection 'SMART (Bruker, 2007)'
_computing_data_reduction 'SAINT (Bruker, 2007)'
_computing_molecular_graphics 'SHELXTL (Sheldrick, 2008)'
_computing_publication_material 'SHELXTL (Sheldrick, 2008)'
_computing_structure_refinement 'SHELXL97 (Sheldrick, 2008)'
_computing_structure_solution 'SHELXS97 (Sheldrick, 2008)'
_diffrn_ambient_temperature 298(2)
_diffrn_measured_fraction_theta_full 1.000
_diffrn_measured_fraction_theta_max 1.000
_diffrn_measurement_device_type 'Bruker SMART 1000 CCD area-detector'
_diffrn_measurement_method '\f and \w scans'
_diffrn_radiation_monochromator graphite
_diffrn_radiation_source 'fine-focus sealed tube'
_diffrn_radiation_type MoK\a
_diffrn_radiation_wavelength 0.71073
_diffrn_reflns_av_R_equivalents 0.0309
_diffrn_reflns_av_sigmaI/netI 0.0328
_diffrn_reflns_limit_h_max 8
_diffrn_reflns_limit_h_min -9
_diffrn_reflns_limit_k_max 13
_diffrn_reflns_limit_k_min -17
_diffrn_reflns_limit_l_max 7
_diffrn_reflns_limit_l_min -9
_diffrn_reflns_number 4224
_diffrn_reflns_theta_full 25.00
_diffrn_reflns_theta_max 25.00
_diffrn_reflns_theta_min 2.70
_diffrn_standards_number 0
_exptl_absorpt_coefficient_mu 0.134
_exptl_absorpt_correction_T_max 0.9484
_exptl_absorpt_correction_T_min 0.9360
_exptl_absorpt_correction_type multi-scan
_exptl_absorpt_process_details '(SADABS; Bruker, 2007)'
_exptl_crystal_colour colorless
_exptl_crystal_density_diffrn 1.560
_exptl_crystal_density_method 'not measured'
_exptl_crystal_description block
_exptl_crystal_F_000 424
_exptl_crystal_size_max 0.50
_exptl_crystal_size_mid 0.41
_exptl_crystal_size_min 0.40
_refine_diff_density_max 0.277
_refine_diff_density_min -0.214
_refine_ls_extinction_coef 0.060(5)
_refine_ls_extinction_expression Fc^*^=kFc[1+0.001xFc^2^\l^3^/sin(2\q)]^-1/4^
_refine_ls_extinction_method SHELXL
_refine_ls_goodness_of_fit_ref 1.046
_refine_ls_hydrogen_treatment constr
_refine_ls_matrix_type full
_refine_ls_number_parameters 129
_refine_ls_number_reflns 1510
_refine_ls_number_restraints 3
_refine_ls_restrained_S_all 1.055
_refine_ls_R_factor_all 0.0531
_refine_ls_R_factor_gt 0.0381
_refine_ls_shift/su_max 0.000
_refine_ls_shift/su_mean 0.000
_refine_ls_structure_factor_coef Fsqd
_refine_ls_weighting_details 'calc w=1/[\s^2^(Fo^2^)+(0.0470P)^2^+0.3916P] where P=(Fo^2^+2Fc^2^)/3'
_refine_ls_weighting_scheme calc
_refine_ls_wR_factor_gt 0.0941
_refine_ls_wR_factor_ref 0.1061
_reflns_number_gt 1166
_reflns_number_total 1510
_reflns_threshold_expression I>2\s(I)
_cod_data_source_file jh2272.cif
_cod_data_source_block I
_cod_original_sg_symbol_Hall '-P 2ybc '
_cod_original_sg_symbol_H-M 'P 21/c '
_cod_database_code 2229726
_cod_database_fobs_code 2229726

loop_
_symmetry_equiv_pos_as_xyz
'x, y, z'
'-x, y+1/2, -z+1/2'
'-x, -y, -z'
'x, -y-1/2, z-1/2'

loop_
_atom_site_type_symbol
_atom_site_label
_atom_site_fract_x
_atom_site_fract_y
_atom_site_fract_z
_atom_site_U_iso_or_equiv
_atom_site_adp_type
_atom_site_calc_flag
_atom_site_refinement_flags
_atom_site_occupancy
_atom_site_disorder_assembly
_atom_site_disorder_group
N N1 0.4705(2) 0.42162(11) 0.2301(2) 0.0314(4) Uani d . 1 . .
H H1 0.4860 0.4805 0.2208 0.038 Uiso calc R 1 . .
N N2 0.3607(2) 0.29056(11) 0.2927(2) 0.0305(4) Uani d . 1 . .
H H2 0.2932 0.2499 0.3308 0.037 Uiso calc R 1 . .
O O1 0.7740(2) 0.46097(10) 0.0811(2) 0.0517(5) Uani d . 1 . .
O O2 0.8238(2) 0.31103(10) 0.0434(2) 0.0457(5) Uani d . 1 . .
H H2A 0.7770 0.2619 0.0653 0.069 Uiso calc R 1 . .
O O3 0.6974(2) 0.16119(9) 0.1124(2) 0.0433(4) Uani d . 1 . .
O O4 0.4800(2) 0.11124(9) 0.2502(2) 0.0436(4) Uani d . 1 . .
O O1W 0.8455(2) 0.65550(10) 0.0862(2) 0.0501(5) Uani d D 1 . .
H H1W 0.9476 0.6582 0.0543 0.075 Uiso d RD 1 . .
H H2W 0.8189 0.5995 0.1057 0.075 Uiso d RD 1 . .
C C1 0.7364(3) 0.37964(14) 0.0950(3) 0.0356(5) Uani d . 1 . .
C C2 0.5789(3) 0.35434(13) 0.1777(2) 0.0295(5) Uani d . 1 . .
C C3 0.5090(3) 0.27125(13) 0.2173(2) 0.0282(5) Uani d . 1 . .
C C4 0.5648(3) 0.17372(13) 0.1935(3) 0.0314(5) Uani d . 1 . .
C C5 0.3383(3) 0.38238(13) 0.2972(3) 0.0310(5) Uani d . 1 . .
C C6 0.1908(3) 0.43371(15) 0.3579(3) 0.0466(6) Uani d . 1 . .
H H6A 0.1212 0.4632 0.2610 0.056 Uiso calc R 1 . .
H H6B 0.2403 0.4827 0.4340 0.056 Uiso calc R 1 . .
C C7 0.0694(3) 0.37559(17) 0.4485(3) 0.0528(7) Uani d . 1 . .
H H7A 0.0221 0.3257 0.3758 0.079 Uiso calc R 1 . .
H H7B -0.0259 0.4135 0.4773 0.079 Uiso calc R 1 . .
H H7C 0.1345 0.3504 0.5503 0.079 Uiso calc R 1 . .

loop_
_atom_site_aniso_label
_atom_site_aniso_U_11
_atom_site_aniso_U_22
_atom_site_aniso_U_33
_atom_site_aniso_U_12
_atom_site_aniso_U_13
_atom_site_aniso_U_23
N1 0.0332(9) 0.0177(8) 0.0455(11) 0.0005(7) 0.0140(8) 0.0015(7)
N2 0.0316(9) 0.0200(8) 0.0425(10) -0.0005(6) 0.0145(8) 0.0011(7)
O1 0.0503(10) 0.0288(9) 0.0821(13) -0.0062(7) 0.0310(9) 0.0027(8)
O2 0.0437(9) 0.0295(8) 0.0707(11) 0.0011(7) 0.0321(8) 0.0009(7)
O3 0.0479(9) 0.0275(8) 0.0601(10) 0.0068(6) 0.0272(8) -0.0009(7)
O4 0.0460(9) 0.0202(7) 0.0690(11) 0.0006(6) 0.0236(8) 0.0029(7)
O1W 0.0479(10) 0.0283(8) 0.0813(12) -0.0006(7) 0.0344(9) -0.0023(8)
C1 0.0344(11) 0.0281(11) 0.0466(13) 0.0005(9) 0.0137(10) 0.0017(9)
C2 0.0306(11) 0.0234(10) 0.0355(11) 0.0029(8) 0.0087(9) -0.0001(8)
C3 0.0296(10) 0.0222(10) 0.0340(11) 0.0015(8) 0.0090(9) -0.0005(8)
C4 0.0337(11) 0.0227(10) 0.0389(12) 0.0023(8) 0.0092(9) -0.0002(9)
C5 0.0313(11) 0.0222(10) 0.0414(12) 0.0011(8) 0.0124(9) 0.0005(9)
C6 0.0433(13) 0.0273(12) 0.0751(17) 0.0048(9) 0.0295(13) -0.0017(11)
C7 0.0468(14) 0.0451(14) 0.0734(17) 0.0080(11) 0.0334(13) 0.0037(13)

loop_
_atom_type_symbol
_atom_type_description
_atom_type_scat_dispersion_real
_atom_type_scat_dispersion_imag
_atom_type_scat_source
C C 0.0033 0.0016 'International Tables Vol C Tables 4.2.6.8 and 6.1.1.4'
H H 0.0000 0.0000 'International Tables Vol C Tables 4.2.6.8 and 6.1.1.4'
O O 0.0106 0.0060 'International Tables Vol C Tables 4.2.6.8 and 6.1.1.4'
N N 0.0061 0.0033 'International Tables Vol C Tables 4.2.6.8 and 6.1.1.4'

loop_
_geom_angle_atom_site_label_1
_geom_angle_atom_site_label_2
_geom_angle_atom_site_label_3
_geom_angle_site_symmetry_1
_geom_angle_site_symmetry_3
_geom_angle
_geom_angle_publ_flag
C5 N1 C2 . . 110.02(16) ?
C5 N1 H1 . . 125.0 ?
C2 N1 H1 . . 125.0 ?
C5 N2 C3 . . 109.11(15) ?
C5 N2 H2 . . 125.4 ?
C3 N2 H2 . . 125.4 ?
C1 O2 H2A . . 109.5 ?
H1W O1W H2W . . 110.3 ?
O1 C1 O2 . . 124.86(19) ?
O1 C1 C2 . . 119.35(18) ?
O2 C1 C2 . . 115.80(17) ?
C3 C2 N1 . . 106.15(16) ?
C3 C2 C1 . . 132.84(18) ?
N1 C2 C1 . . 121.01(17) ?
C2 C3 N2 . . 107.05(16) ?
C2 C3 C4 . . 132.14(17) ?
N2 C3 C4 . . 120.81(17) ?
O4 C4 O3 . . 124.82(17) ?
O4 C4 C3 . . 118.07(17) ?
O3 C4 C3 . . 117.11(17) ?
N1 C5 N2 . . 107.67(16) ?
N1 C5 C6 . . 124.74(17) ?
N2 C5 C6 . . 127.55(17) ?
C5 C6 C7 . . 115.01(18) ?
C5 C6 H6A . . 108.5 ?
C7 C6 H6A . . 108.5 ?
C5 C6 H6B . . 108.5 ?
C7 C6 H6B . . 108.5 ?
H6A C6 H6B . . 107.5 ?
C6 C7 H7A . . 109.5 ?
C6 C7 H7B . . 109.5 ?
H7A C7 H7B . . 109.5 ?
C6 C7 H7C . . 109.5 ?
H7A C7 H7C . . 109.5 ?
H7B C7 H7C . . 109.5 ?

loop_
_geom_bond_atom_site_label_1
_geom_bond_atom_site_label_2
_geom_bond_site_symmetry_2
_geom_bond_distance
_geom_bond_publ_flag
N1 C5 . 1.327(2) ?
N1 C2 . 1.372(2) ?
N1 H1 . 0.8600 ?
N2 C5 . 1.332(3) ?
N2 C3 . 1.376(2) ?
N2 H2 . 0.8600 ?
O1 C1 . 1.212(2) ?
O2 C1 . 1.288(2) ?
O2 H2A . 0.8200 ?
O3 C4 . 1.281(2) ?
O4 C4 . 1.227(2) ?
O1W H1W . 0.8500 ?
O1W H2W . 0.8501 ?
C1 C2 . 1.488(3) ?
C2 C3 . 1.362(3) ?
C3 C4 . 1.485(3) ?
C5 C6 . 1.478(3) ?
C6 C7 . 1.500(3) ?
C6 H6A . 0.9700 ?
C6 H6B . 0.9700 ?
C7 H7A . 0.9600 ?
C7 H7B . 0.9600 ?
C7 H7C . 0.9600 ?

loop_
_geom_hbond_atom_site_label_D
_geom_hbond_atom_site_label_H
_geom_hbond_atom_site_label_A
_geom_hbond_site_symmetry_A
_geom_hbond_distance_DH
_geom_hbond_distance_HA
_geom_hbond_distance_DA
_geom_hbond_angle_DHA
N1 H1 O4 2_655 0.86 1.91 2.754(2) 168
N2 H2 O1W 2_645 0.86 1.89 2.751(2) 177
O2 H2A O3 . 0.82 1.63 2.452(2) 176
O1W H1W O2 3_765 0.85 2.05 2.8863(19) 169
O1W H2W O1 . 0.85 2.03 2.849(2) 163

loop_
_geom_torsion_atom_site_label_1
_geom_torsion_atom_site_label_2
_geom_torsion_atom_site_label_3
_geom_torsion_atom_site_label_4
_geom_torsion_site_symmetry_1
_geom_torsion_site_symmetry_2
_geom_torsion_site_symmetry_3
_geom_torsion_site_symmetry_4
_geom_torsion
_geom_torsion_publ_flag
C5 N1 C2 C3 . . . . -0.7(2) ?
C5 N1 C2 C1 . . . . 179.02(18) ?
O1 C1 C2 C3 . . . . -176.8(2) ?
O2 C1 C2 C3 . . . . 2.9(4) ?
O1 C1 C2 N1 . . . . 3.5(3) ?
O2 C1 C2 N1 . . . . -176.74(19) ?
N1 C2 C3 N2 . . . . -0.1(2) ?
C1 C2 C3 N2 . . . . -179.8(2) ?
N1 C2 C3 C4 . . . . -179.9(2) ?
C1 C2 C3 C4 . . . . 0.4(4) ?
C5 N2 C3 C2 . . . . 0.9(2) ?
C5 N2 C3 C4 . . . . -179.30(18) ?
C2 C3 C4 O4 . . . . 176.4(2) ?
N2 C3 C4 O4 . . . . -3.4(3) ?
C2 C3 C4 O3 . . . . -4.6(3) ?
N2 C3 C4 O3 . . . . 175.56(18) ?
C2 N1 C5 N2 . . . . 1.3(2) ?
C2 N1 C5 C6 . . . . -176.3(2) ?
C3 N2 C5 N1 . . . . -1.3(2) ?
C3 N2 C5 C6 . . . . 176.2(2) ?
N1 C5 C6 C7 . . . . -172.7(2) ?
N2 C5 C6 C7 . . . . 10.2(4) ?

loop_
_cod_related_entry_id
_cod_related_entry_database
_cod_related_entry_code
1 ChemSpider 30656590
